data_7220148
loop_
_publ_author_name
'Panda, Tarun Kanti Kanti'
'Kottalanka, Ravi K.'
'Harinath, A.'

_publ_section_title
;
 Chiral Alkaline Earth Metal Complexes Having M--Se Direct Bond (M = Mg,
 Ca, Sr, Ba): Syntheses, Structures and e-Caprolactone Polymerisation
;
_journal_name_full 'RSC Adv.'
_journal_paper_doi 10.1039/C5RA04495B
_journal_year 2015
_chemical_absolute_configuration rmad
_chemical_formula_moiety ' C48 H54 N2 O2 P2 Se2 Sr'
_chemical_formula_sum 'C48 H54 N2 O2 P2 Se2 Sr'
_chemical_formula_weight 998.41
_chemical_name_systematic
;
 ?
;
_space_group_IT_number 4
_symmetry_cell_setting monoclinic
_symmetry_space_group_name_Hall 'P 2yb'
_symmetry_space_group_name_H-M 'P 1 21 1'
_atom_sites_solution_hydrogens geom
_atom_sites_solution_primary direct
_atom_sites_solution_secondary difmap
_audit_creation_method SHELXL-97
_audit_update_record
;
2015-03-11 deposited with the CCDC.
2015-04-20 downloaded from the CCDC.
;
_cell_angle_alpha 90
_cell_angle_beta 115.038(7)
_cell_angle_gamma 90
_cell_formula_units_Z 2
_cell_length_a 12.5000(7)
_cell_length_b 14.6217(4)
_cell_length_c 13.9074(8)
_cell_measurement_reflns_used 4457
_cell_measurement_temperature 150(2)
_cell_measurement_theta_max 70.5362
_cell_measurement_theta_min 3.5079
_cell_volume 2303.0(2)
_computing_cell_refinement
'CrysAlisPro, Agilent Technologies,Version 1.171.35.19 (release 27-10-2011CrysAlis171 .NET)(compiled Oct 27'
_computing_data_collection
'CrysAlisPro, Agilent Technologies,Version 1.171.35.19 (release 27-10-2011CrysAlis171 .NET)(compiled Oct 27'
_computing_data_reduction
'CrysAlisPro, Agilent Technologies,Version 1.171.35.19 (release 27-10-2011CrysAlis171 .NET)(compiled Oct 27'
_computing_molecular_graphics 'ORTEP III & Olex 2.1'
_computing_publication_material WinGX
_computing_structure_refinement 'SHELXL-97 (Sheldrick, 2008)'
_computing_structure_solution 'SHELXL-97 (Sheldrick, 2008)'
_diffrn_ambient_temperature 150(2)
_diffrn_measured_fraction_theta_full 0.978
_diffrn_measured_fraction_theta_max 0.978
_diffrn_measurement_device_type 'SuperNova, Dual, Cu at zero, Eos'
_diffrn_radiation_monochromator mirror
_diffrn_radiation_source 'SuperNova (Cu) X-ray Source'
_diffrn_radiation_type CuK\a
_diffrn_radiation_wavelength 1.54184
_diffrn_reflns_av_R_equivalents 0.0397
_diffrn_reflns_av_sigmaI/netI 0.0597
_diffrn_reflns_limit_h_max 15
_diffrn_reflns_limit_h_min -14
_diffrn_reflns_limit_k_max 17
_diffrn_reflns_limit_k_min -17
_diffrn_reflns_limit_l_max 16
_diffrn_reflns_limit_l_min -17
_diffrn_reflns_number 10051
_diffrn_reflns_theta_full 70.58
_diffrn_reflns_theta_max 70.58
_diffrn_reflns_theta_min 3.51
_exptl_absorpt_coefficient_mu 4.391
_exptl_absorpt_correction_T_max 1.00000
_exptl_absorpt_correction_T_min 0.71299
_exptl_absorpt_correction_type multi-scan
_exptl_absorpt_process_details
'CrysAlisPro, Agilent Technologies,Version 1.171.35.19 (release 27-10-2011 CrysAlis171 .NET)(compiled Oct 27'
_exptl_crystal_colour colorless
_exptl_crystal_density_diffrn 1.440
_exptl_crystal_density_method 'not measured'
_exptl_crystal_description plates
_exptl_crystal_F_000 1016
_exptl_crystal_size_max 0.32
_exptl_crystal_size_mid 0.29
_exptl_crystal_size_min 0.28
_refine_diff_density_max 1.680
_refine_diff_density_min -0.805
_refine_diff_density_rms 0.132
_refine_ls_abs_structure_details 'Flack H D (1983), Acta Cryst. A39, 876-881'
_refine_ls_abs_structure_Flack 0.00(3)
_refine_ls_extinction_method none
_refine_ls_goodness_of_fit_ref 1.049
_refine_ls_hydrogen_treatment mixed
_refine_ls_matrix_type full
_refine_ls_number_parameters 517
_refine_ls_number_reflns 6833
_refine_ls_number_restraints 1
_refine_ls_restrained_S_all 1.049
_refine_ls_R_factor_all 0.0650
_refine_ls_R_factor_gt 0.0602
_refine_ls_shift/su_max 0.009
_refine_ls_shift/su_mean 0.004
_refine_ls_structure_factor_coef Fsqd
_refine_ls_weighting_details 'calc w=1/[\s^2^(Fo^2^)+(0.1189P)^2^+0.3956P] where P=(Fo^2^+2Fc^2^)/3'
_refine_ls_weighting_scheme calc
_refine_ls_wR_factor_gt 0.1622
_refine_ls_wR_factor_ref 0.1697
_reflns_number_gt 6321
_reflns_number_total 6833
_reflns_threshold_expression >2\s(I)
_cod_data_source_file c5ra04495b2.cif
_cod_data_source_block 5a
_cod_original_sg_symbol_H-M 'P 21 '
_cod_original_formula_sum ' C48 H54 N2 O2 P2 Se2 Sr'
_cod_database_code 7220148

loop_
_symmetry_equiv_pos_as_xyz
'x, y, z'
'-x, y+1/2, -z'

loop_
_atom_site_label
_atom_site_type_symbol
_atom_site_fract_x
_atom_site_fract_y
_atom_site_fract_z
_atom_site_U_iso_or_equiv
_atom_site_adp_type
_atom_site_occupancy
_atom_site_symmetry_multiplicity
_atom_site_calc_flag
_atom_site_refinement_flags
Sr1 Sr 0.70371(6) 0.75054(4) 0.29714(5) 0.03544(18) Uani 1 1 d .
Se1 Se 0.87423(8) 0.61050(6) 0.25674(7) 0.0426(2) Uani 1 1 d .
Se2 Se 0.53887(7) 0.86014(6) 0.38315(7) 0.0443(2) Uani 1 1 d .
P1 P 0.85898(17) 0.71688(14) 0.14501(15) 0.0355(4) Uani 1 1 d .
P2 P 0.70957(17) 0.92149(14) 0.47014(16) 0.0358(4) Uani 1 1 d .
O1 O 0.6942(6) 0.6151(4) 0.4120(5) 0.0480(14) Uani 1 1 d .
O2 O 0.5081(5) 0.6758(5) 0.1765(5) 0.0519(15) Uani 1 1 d .
N1 N 0.7755(6) 0.7964(5) 0.1559(6) 0.0398(14) Uani 1 1 d .
N2 N 0.8055(6) 0.8647(5) 0.4460(5) 0.0381(14) Uani 1 1 d .
C1 C 0.7509(7) 0.8787(6) 0.0864(6) 0.0412(18) Uani 1 1 d .
H1 H 0.7655 0.8628 0.0246 0.049 Uiso 1 1 calc R
C2 C 0.8357(9) 0.9576(6) 0.1465(8) 0.048(2) Uani 1 1 d .
H2A H 0.8148 1.0117 0.1034 0.072 Uiso 1 1 calc R
H2B H 0.9153 0.9405 0.1615 0.072 Uiso 1 1 calc R
H2C H 0.8295 0.9694 0.2119 0.072 Uiso 1 1 calc R
C3 C 0.6242(8) 0.9042(6) 0.0482(7) 0.0443(19) Uani 1 1 d .
C4 C 0.5785(9) 0.9278(6) 0.1212(8) 0.050(2) Uani 1 1 d .
H4 H 0.6283 0.9294 0.1933 0.060 Uiso 1 1 calc R
C5 C 0.4590(11) 0.9489(7) 0.0869(11) 0.066(3) Uani 1 1 d .
H5 H 0.4306 0.9657 0.1363 0.079 Uiso 1 1 calc R
C6 C 0.3829(10) 0.9452(8) -0.0189(11) 0.071(3) Uani 1 1 d .
H6 H 0.3031 0.9582 -0.0417 0.085 Uiso 1 1 calc R
C7 C 0.4276(10) 0.9220(8) -0.0894(10) 0.069(3) Uani 1 1 d .
H7 H 0.3769 0.9197 -0.1612 0.082 Uiso 1 1 calc R
C8 C 0.5457(9) 0.9016(7) -0.0578(8) 0.055(2) Uani 1 1 d .
H8 H 0.5727 0.8859 -0.1086 0.066 Uiso 1 1 calc R
C9 C 0.8000(7) 0.6711(6) 0.0100(7) 0.0405(17) Uani 1 1 d .
C10 C 0.6815(9) 0.6839(7) -0.0544(7) 0.049(2) Uani 1 1 d .
H10 H 0.6355 0.7165 -0.0284 0.059 Uiso 1 1 calc R
C11 C 0.6289(10) 0.6491(8) -0.1576(8) 0.061(3) Uani 1 1 d .
H11 H 0.5488 0.6573 -0.1999 0.074 Uiso 1 1 calc R
C12 C 0.7006(10) 0.6016(8) -0.1954(8) 0.065(3) Uani 1 1 d .
H12 H 0.6679 0.5785 -0.2642 0.077 Uiso 1 1 calc R
C13 C 0.8170(10) 0.5887(7) -0.1329(9) 0.059(3) Uani 1 1 d .
H13 H 0.8632 0.5573 -0.1598 0.071 Uiso 1 1 calc R
C14 C 0.8683(8) 0.6214(7) -0.0301(7) 0.050(2) Uani 1 1 d .
H14 H 0.9478 0.6105 0.0124 0.060 Uiso 1 1 calc R
C15 C 1.0056(7) 0.7594(6) 0.1657(7) 0.0397(17) Uani 1 1 d .
C16 C 1.0988(8) 0.7574(6) 0.2657(7) 0.0428(17) Uani 1 1 d .
H16 H 1.0895 0.7276 0.3208 0.051 Uiso 1 1 calc R
C17 C 1.2052(8) 0.7989(7) 0.2850(8) 0.051(2) Uani 1 1 d .
H17 H 1.2680 0.7955 0.3519 0.062 Uiso 1 1 calc R
C18 C 1.2174(9) 0.8459(8) 0.2027(9) 0.059(2) Uani 1 1 d .
H18 H 1.2877 0.8762 0.2159 0.071 Uiso 1 1 calc R
C19 C 1.1269(9) 0.8479(7) 0.1028(8) 0.055(2) Uani 1 1 d .
H19 H 1.1365 0.8783 0.0482 0.066 Uiso 1 1 calc R
C20 C 1.0203(8) 0.8043(7) 0.0833(7) 0.047(2) Uani 1 1 d .
H20 H 0.9590 0.8052 0.0155 0.057 Uiso 1 1 calc R
C21 C 0.9333(7) 0.8773(6) 0.5170(7) 0.0418(18) Uani 1 1 d .
H21 H 0.9471 0.9411 0.5405 0.050 Uiso 1 1 calc R
C22 C 1.0052(8) 0.8555(8) 0.4527(7) 0.054(2) Uani 1 1 d .
H22A H 0.9920 0.7931 0.4293 0.081 Uiso 1 1 calc R
H22B H 1.0877 0.8646 0.4968 0.081 Uiso 1 1 calc R
H22C H 0.9807 0.8953 0.3923 0.081 Uiso 1 1 calc R
C23 C 0.9732(7) 0.8151(6) 0.6142(7) 0.0425(18) Uani 1 1 d .
C24 C 1.0375(9) 0.8469(8) 0.7144(7) 0.058(2) Uani 1 1 d .
H24 H 1.0584 0.9084 0.7228 0.070 Uiso 1 1 calc R
C25 C 1.0735(11) 0.7926(9) 0.8048(9) 0.068(3) Uani 1 1 d .
H25 H 1.1183 0.8169 0.8718 0.081 Uiso 1 1 calc R
C26 C 1.0414(10) 0.7029(10) 0.7925(10) 0.070(3) Uani 1 1 d .
H26 H 1.0623 0.6657 0.8519 0.084 Uiso 1 1 calc R
C27 C 0.9781(10) 0.6667(9) 0.6928(11) 0.074(4) Uani 1 1 d .
H27 H 0.9579 0.6050 0.6852 0.089 Uiso 1 1 calc R
C28 C 0.9444(9) 0.7223(7) 0.6036(9) 0.060(2) Uani 1 1 d .
H28 H 0.9024 0.6975 0.5364 0.072 Uiso 1 1 calc R
C29 C 0.7000(8) 1.0422(6) 0.4310(6) 0.0395(17) Uani 1 1 d .
C30 C 0.6269(8) 1.1024(6) 0.4535(7) 0.0439(18) Uani 1 1 d .
H30 H 0.5855 1.0818 0.4912 0.053 Uiso 1 1 calc R
C31 C 0.6155(9) 1.1935(7) 0.4197(8) 0.056(2) Uani 1 1 d .
H31 H 0.5669 1.2335 0.4349 0.067 Uiso 1 1 calc R
C32 C 0.6766(10) 1.2226(7) 0.3643(8) 0.060(2) Uani 1 1 d .
H32 H 0.6687 1.2829 0.3407 0.071 Uiso 1 1 calc R
C33 C 0.7497(9) 1.1642(7) 0.3428(8) 0.056(2) Uani 1 1 d .
H33 H 0.7908 1.1854 0.3050 0.067 Uiso 1 1 calc R
C34 C 0.7630(8) 1.0734(7) 0.3770(8) 0.051(2) Uani 1 1 d .
H34 H 0.8138 1.0344 0.3635 0.061 Uiso 1 1 calc R
C35 C 0.7453(7) 0.9309(6) 0.6123(6) 0.0392(17) Uani 1 1 d .
C36 C 0.8136(8) 1.0018(6) 0.6713(7) 0.0451(18) Uani 1 1 d .
H36 H 0.8355 1.0484 0.6378 0.054 Uiso 1 1 calc R
C37 C 0.8496(9) 1.0048(7) 0.7788(7) 0.051(2) Uani 1 1 d .
H37 H 0.8951 1.0539 0.8170 0.061 Uiso 1 1 calc R
C38 C 0.8205(10) 0.9376(7) 0.8312(8) 0.057(2) Uani 1 1 d .
H38 H 0.8453 0.9406 0.9043 0.069 Uiso 1 1 calc R
C39 C 0.7528(10) 0.8643(7) 0.7733(8) 0.057(2) Uani 1 1 d .
H39 H 0.7333 0.8173 0.8080 0.068 Uiso 1 1 calc R
C40 C 0.7139(9) 0.8610(7) 0.6633(8) 0.054(2) Uani 1 1 d .
H40 H 0.6674 0.8125 0.6244 0.065 Uiso 1 1 calc R
C41 C 0.6562(10) 0.6179(6) 0.4971(8) 0.053(2) Uani 1 1 d .
H41A H 0.5745 0.6370 0.4707 0.063 Uiso 1 1 calc R
H41B H 0.7049 0.6595 0.5527 0.063 Uiso 1 1 calc R
C42 C 0.6711(11) 0.5213(7) 0.5373(10) 0.064(3) Uani 1 1 d .
H42A H 0.7506 0.5114 0.5913 0.077 Uiso 1 1 calc R
H42B H 0.6155 0.5079 0.5674 0.077 Uiso 1 1 calc R
C43 C 0.6479(17) 0.4638(9) 0.4444(12) 0.092(5) Uani 1 1 d .
H43A H 0.5639 0.4563 0.4010 0.110 Uiso 1 1 calc R
H43B H 0.6847 0.4042 0.4643 0.110 Uiso 1 1 calc R
C44 C 0.7074(17) 0.5227(8) 0.3879(13) 0.095(5) Uani 1 1 d .
H44A H 0.7903 0.5071 0.4135 0.114 Uiso 1 1 calc R
H44B H 0.6693 0.5127 0.3118 0.114 Uiso 1 1 calc R
C45 C 0.4132(10) 0.6433(9) 0.2010(9) 0.066(3) Uani 1 1 d .
H45A H 0.3978 0.6868 0.2463 0.079 Uiso 1 1 calc R
H45B H 0.4341 0.5851 0.2377 0.079 Uiso 1 1 calc R
C46 C 0.3076(10) 0.6329(9) 0.0993(9) 0.069(3) Uani 1 1 d .
H46A H 0.2373 0.6552 0.1049 0.083 Uiso 1 1 calc R
H46B H 0.2957 0.5695 0.0766 0.083 Uiso 1 1 calc R
C47 C 0.3364(10) 0.6900(9) 0.0253(10) 0.076(4) Uani 1 1 d .
H47A H 0.3160 0.7536 0.0286 0.092 Uiso 1 1 calc R
H47B H 0.2951 0.6685 -0.0472 0.092 Uiso 1 1 calc R
C48 C 0.4662(10) 0.6786(9) 0.0641(9) 0.063(3) Uani 1 1 d .
H48A H 0.4848 0.6223 0.0375 0.076 Uiso 1 1 calc R
H48B H 0.5005 0.7296 0.0424 0.076 Uiso 1 1 calc R

loop_
_atom_site_aniso_label
_atom_site_aniso_U_11
_atom_site_aniso_U_22
_atom_site_aniso_U_33
_atom_site_aniso_U_23
_atom_site_aniso_U_13
_atom_site_aniso_U_12
Sr1 0.0372(3) 0.0314(3) 0.0397(3) -0.0022(3) 0.0182(3) -0.0008(3)
Se1 0.0504(5) 0.0336(4) 0.0507(5) 0.0077(4) 0.0281(4) 0.0073(4)
Se2 0.0358(4) 0.0418(5) 0.0559(5) -0.0123(4) 0.0201(4) -0.0034(4)
P1 0.0390(10) 0.0321(9) 0.0392(9) 0.0013(8) 0.0202(8) 0.0015(8)
P2 0.0324(9) 0.0352(10) 0.0407(10) -0.0049(8) 0.0162(8) -0.0023(7)
O1 0.066(4) 0.034(3) 0.054(3) -0.003(3) 0.034(3) -0.003(3)
O2 0.044(3) 0.056(4) 0.053(4) -0.007(3) 0.018(3) -0.006(3)
N1 0.043(4) 0.033(3) 0.046(4) 0.005(3) 0.021(3) 0.007(3)
N2 0.039(3) 0.037(3) 0.040(3) -0.006(3) 0.018(3) -0.003(3)
C1 0.043(4) 0.040(5) 0.039(4) 0.003(3) 0.016(3) 0.001(3)
C2 0.056(5) 0.032(4) 0.058(5) -0.005(4) 0.025(4) -0.004(4)
C3 0.052(5) 0.025(4) 0.054(5) 0.014(3) 0.021(4) 0.008(3)
C4 0.057(5) 0.037(4) 0.059(5) 0.005(4) 0.028(4) 0.006(4)
C5 0.072(7) 0.035(5) 0.106(9) 0.013(5) 0.054(7) 0.010(5)
C6 0.042(5) 0.060(7) 0.107(10) 0.028(6) 0.029(6) 0.013(5)
C7 0.058(6) 0.055(6) 0.076(7) 0.020(5) 0.011(5) -0.001(5)
C8 0.060(6) 0.045(5) 0.054(5) 0.009(4) 0.019(4) 0.007(4)
C9 0.047(4) 0.031(4) 0.044(4) 0.002(3) 0.020(4) -0.003(3)
C10 0.062(6) 0.042(5) 0.045(5) -0.002(4) 0.025(4) -0.003(4)
C11 0.071(7) 0.057(6) 0.048(5) 0.000(4) 0.016(5) -0.013(5)
C12 0.088(8) 0.060(6) 0.042(5) -0.009(5) 0.024(5) -0.026(6)
C13 0.082(7) 0.043(5) 0.067(6) -0.019(4) 0.045(6) -0.015(5)
C14 0.053(5) 0.055(5) 0.046(5) 0.003(4) 0.025(4) 0.002(4)
C15 0.040(4) 0.035(4) 0.053(4) -0.010(4) 0.028(4) -0.006(3)
C16 0.053(5) 0.034(4) 0.045(4) 0.005(4) 0.023(4) 0.006(4)
C17 0.046(5) 0.055(6) 0.051(5) -0.008(4) 0.018(4) 0.001(4)
C18 0.050(5) 0.062(6) 0.071(6) -0.007(5) 0.030(5) -0.013(5)
C19 0.057(5) 0.055(6) 0.066(6) 0.002(5) 0.039(5) -0.001(4)
C20 0.048(5) 0.055(6) 0.038(4) -0.004(4) 0.018(4) 0.002(4)
C21 0.037(4) 0.041(5) 0.051(5) 0.001(4) 0.022(3) 0.000(3)
C22 0.039(4) 0.073(7) 0.053(5) 0.008(5) 0.023(4) 0.009(5)
C23 0.035(4) 0.046(5) 0.047(5) 0.003(4) 0.017(4) 0.000(3)
C24 0.069(6) 0.054(6) 0.046(5) -0.003(4) 0.019(5) 0.016(5)
C25 0.078(7) 0.065(7) 0.048(5) -0.002(5) 0.014(5) 0.015(6)
C26 0.052(6) 0.094(10) 0.070(7) 0.029(7) 0.032(5) 0.010(6)
C27 0.061(7) 0.059(7) 0.092(9) 0.020(6) 0.021(6) -0.020(6)
C28 0.055(6) 0.044(5) 0.067(6) -0.001(5) 0.014(5) -0.013(4)
C29 0.048(4) 0.037(4) 0.037(4) -0.008(3) 0.021(3) -0.010(3)
C30 0.049(5) 0.035(4) 0.051(5) -0.001(4) 0.023(4) 0.002(4)
C31 0.050(5) 0.045(5) 0.062(6) -0.001(4) 0.013(4) 0.012(4)
C32 0.078(7) 0.041(5) 0.057(5) 0.000(4) 0.025(5) 0.000(5)
C33 0.068(6) 0.044(5) 0.059(6) 0.003(4) 0.030(5) -0.006(4)
C34 0.051(5) 0.048(5) 0.063(6) -0.014(4) 0.034(5) -0.009(4)
C35 0.042(4) 0.036(4) 0.042(4) 0.002(3) 0.020(4) -0.001(3)
C36 0.050(5) 0.040(4) 0.046(4) -0.003(4) 0.020(4) -0.002(4)
C37 0.060(6) 0.047(5) 0.042(4) -0.005(4) 0.017(4) -0.009(4)
C38 0.083(7) 0.048(5) 0.042(5) -0.001(4) 0.028(5) 0.006(5)
C39 0.089(7) 0.037(5) 0.060(5) 0.007(4) 0.047(5) 0.002(5)
C40 0.080(7) 0.035(4) 0.061(5) -0.008(4) 0.044(5) -0.014(5)
C41 0.073(6) 0.032(4) 0.070(6) 0.003(4) 0.045(5) 0.000(4)
C42 0.088(8) 0.043(5) 0.086(8) 0.015(5) 0.060(7) 0.000(5)
C43 0.160(15) 0.052(7) 0.096(10) -0.006(6) 0.086(11) -0.025(8)
C44 0.182(17) 0.035(6) 0.118(11) -0.001(6) 0.112(12) 0.002(7)
C45 0.063(6) 0.069(7) 0.072(7) -0.010(6) 0.034(5) -0.015(5)
C46 0.058(6) 0.074(8) 0.076(7) -0.013(6) 0.029(6) -0.015(5)
C47 0.065(7) 0.067(7) 0.074(7) 0.020(6) 0.006(6) -0.006(6)
C48 0.065(6) 0.063(6) 0.062(6) -0.005(5) 0.027(5) -0.012(5)

loop_
_atom_type_symbol
_atom_type_description
_atom_type_scat_dispersion_real
_atom_type_scat_dispersion_imag
_atom_type_scat_source
Sr Sr -0.3528 1.8200 'International Tables Vol C Tables 4.2.6.8 and 6.1.1.4'
Se Se -0.7943 1.1372 'International Tables Vol C Tables 4.2.6.8 and 6.1.1.4'
P P 0.2955 0.4335 'International Tables Vol C Tables 4.2.6.8 and 6.1.1.4'
O O 0.0492 0.0322 'International Tables Vol C Tables 4.2.6.8 and 6.1.1.4'
N N 0.0311 0.0180 'International Tables Vol C Tables 4.2.6.8 and 6.1.1.4'
C C 0.0181 0.0091 'International Tables Vol C Tables 4.2.6.8 and 6.1.1.4'
H H 0.0000 0.0000 'International Tables Vol C Tables 4.2.6.8 and 6.1.1.4'

loop_
_geom_angle_atom_site_label_1
_geom_angle_atom_site_label_2
_geom_angle_atom_site_label_3
_geom_angle
N2 Sr1 O2 145.8(2)
N2 Sr1 N1 103.6(2)
O2 Sr1 N1 99.0(2)
N2 Sr1 O1 98.0(2)
O2 Sr1 O1 78.2(2)
N1 Sr1 O1 142.8(2)
N2 Sr1 Se1 115.19(15)
O2 Sr1 Se1 97.79(16)
N1 Sr1 Se1 63.56(15)
O1 Sr1 Se1 79.89(14)
N2 Sr1 Se2 63.16(14)
O2 Sr1 Se2 82.62(15)
N1 Sr1 Se2 129.85(15)
O1 Sr1 Se2 87.00(14)
Se1 Sr1 Se2 166.47(3)
N2 Sr1 P2 25.89(15)
O2 Sr1 P2 120.04(16)
N1 Sr1 P2 115.66(16)
O1 Sr1 P2 96.75(14)
Se1 Sr1 P2 140.70(4)
Se2 Sr1 P2 37.50(4)
N2 Sr1 P1 111.98(15)
O2 Sr1 P1 99.58(15)
N1 Sr1 P1 26.05(15)
O1 Sr1 P1 117.03(14)
Se1 Sr1 P1 37.51(4)
Se2 Sr1 P1 155.89(4)
P2 Sr1 P1 132.70(5)
P1 Se1 Sr1 78.48(6)
P2 Se2 Sr1 77.17(6)
N1 P1 C9 111.4(4)
N1 P1 C15 112.6(4)
C9 P1 C15 103.1(4)
N1 P1 Se1 108.5(3)
C9 P1 Se1 110.5(3)
C15 P1 Se1 110.7(3)
N1 P1 Sr1 44.5(2)
C9 P1 Sr1 126.4(3)
C15 P1 Sr1 129.5(3)
Se1 P1 Sr1 64.00(5)
N2 P2 C29 113.3(4)
N2 P2 C35 113.6(4)
C29 P2 C35 101.7(4)
N2 P2 Se2 108.5(3)
C29 P2 Se2 108.0(3)
C35 P2 Se2 111.5(3)
N2 P2 Sr1 43.7(2)
C29 P2 Sr1 120.7(2)
C35 P2 Sr1 136.7(3)
Se2 P2 Sr1 65.33(5)
C44 O1 C41 109.3(7)
C44 O1 Sr1 123.0(6)
C41 O1 Sr1 126.9(5)
C48 O2 C45 108.1(8)
C48 O2 Sr1 120.9(6)
C45 O2 Sr1 129.7(6)
C1 N1 P1 119.1(5)
C1 N1 Sr1 131.4(5)
P1 N1 Sr1 109.5(3)
C21 N2 P2 118.9(5)
C21 N2 Sr1 130.3(5)
P2 N2 Sr1 110.4(3)
C3 C1 N1 109.3(7)
C3 C1 C2 112.8(7)
N1 C1 C2 110.2(7)
C3 C1 H1 108.1
N1 C1 H1 108.1
C2 C1 H1 108.1
C1 C2 H2A 109.5
C1 C2 H2B 109.5
H2A C2 H2B 109.5
C1 C2 H2C 109.5
H2A C2 H2C 109.5
H2B C2 H2C 109.5
C8 C3 C4 117.1(9)
C8 C3 C1 122.8(9)
C4 C3 C1 120.0(8)
C5 C4 C3 120.8(10)
C5 C4 H4 119.6
C3 C4 H4 119.6
C6 C5 C4 120.9(11)
C6 C5 H5 119.6
C4 C5 H5 119.6
C7 C6 C5 118.2(10)
C7 C6 H6 120.9
C5 C6 H6 120.9
C6 C7 C8 122.3(11)
C6 C7 H7 118.9
C8 C7 H7 118.9
C3 C8 C7 120.8(11)
C3 C8 H8 119.6
C7 C8 H8 119.6
C10 C9 C14 118.6(8)
C10 C9 P1 118.2(7)
C14 C9 P1 123.2(7)
C9 C10 C11 121.8(10)
C9 C10 H10 119.1
C11 C10 H10 119.1
C10 C11 C12 117.9(10)
C10 C11 H11 121.0
C12 C11 H11 121.0
C13 C12 C11 120.8(9)
C13 C12 H12 119.6
C11 C12 H12 119.6
C12 C13 C14 121.2(10)
C12 C13 H13 119.4
C14 C13 H13 119.4
C13 C14 C9 119.8(9)
C13 C14 H14 120.1
C9 C14 H14 120.1
C16 C15 C20 119.1(8)
C16 C15 P1 120.5(6)
C20 C15 P1 119.9(7)
C17 C16 C15 121.1(8)
C17 C16 H16 119.5
C15 C16 H16 119.5
C16 C17 C18 119.2(9)
C16 C17 H17 120.4
C18 C17 H17 120.4
C19 C18 C17 120.7(9)
C19 C18 H18 119.6
C17 C18 H18 119.6
C18 C19 C20 119.8(9)
C18 C19 H19 120.1
C20 C19 H19 120.1
C19 C20 C15 120.1(8)
C19 C20 H20 120.0
C15 C20 H20 120.0
N2 C21 C23 111.7(7)
N2 C21 C22 108.3(7)
C23 C21 C22 109.7(7)
N2 C21 H21 109.0
C23 C21 H21 109.0
C22 C21 H21 109.0
C21 C22 H22A 109.5
C21 C22 H22B 109.5
H22A C22 H22B 109.5
C21 C22 H22C 109.5
H22A C22 H22C 109.5
H22B C22 H22C 109.5
C24 C23 C28 117.0(9)
C24 C23 C21 122.1(9)
C28 C23 C21 120.8(9)
C23 C24 C25 123.7(11)
C23 C24 H24 118.1
C25 C24 H24 118.1
C26 C25 C24 118.0(11)
C26 C25 H25 121.0
C24 C25 H25 121.0
C25 C26 C27 120.7(11)
C25 C26 H26 119.6
C27 C26 H26 119.6
C26 C27 C28 120.0(11)
C26 C27 H27 120.0
C28 C27 H27 120.0
C27 C28 C23 120.5(10)
C27 C28 H28 119.8
C23 C28 H28 119.8
C34 C29 C30 119.6(8)
C34 C29 P2 120.0(7)
C30 C29 P2 120.4(6)
C29 C30 C31 120.6(8)
C29 C30 H30 119.7
C31 C30 H30 119.7
C32 C31 C30 119.0(9)
C32 C31 H31 120.5
C30 C31 H31 120.5
C31 C32 C33 120.8(10)
C31 C32 H32 119.6
C33 C32 H32 119.6
C32 C33 C34 120.7(9)
C32 C33 H33 119.6
C34 C33 H33 119.6
C29 C34 C33 119.2(9)
C29 C34 H34 120.4
C33 C34 H34 120.4
C36 C35 C40 119.2(8)
C36 C35 P2 120.4(6)
C40 C35 P2 120.0(7)
C37 C36 C35 120.8(9)
C37 C36 H36 119.6
C35 C36 H36 119.6
C38 C37 C36 121.5(9)
C38 C37 H37 119.2
C36 C37 H37 119.2
C37 C38 C39 118.7(9)
C37 C38 H38 120.6
C39 C38 H38 120.6
C38 C39 C40 120.4(9)
C38 C39 H39 119.8
C40 C39 H39 119.8
C35 C40 C39 119.3(9)
C35 C40 H40 120.3
C39 C40 H40 120.3
O1 C41 C42 104.3(7)
O1 C41 H41A 110.9
C42 C41 H41A 110.9
O1 C41 H41B 110.9
C42 C41 H41B 110.9
H41A C41 H41B 108.9
C43 C42 C41 105.3(9)
C43 C42 H42A 110.7
C41 C42 H42A 110.7
C43 C42 H42B 110.7
C41 C42 H42B 110.7
H42A C42 H42B 108.8
C42 C43 C44 99.8(10)
C42 C43 H43A 111.8
C44 C43 H43A 111.8
C42 C43 H43B 111.8
C44 C43 H43B 111.8
H43A C43 H43B 109.5
O1 C44 C43 106.3(9)
O1 C44 H44A 110.5
C43 C44 H44A 110.5
O1 C44 H44B 110.5
C43 C44 H44B 110.5
H44A C44 H44B 108.7
O2 C45 C46 107.4(9)
O2 C45 H45A 110.2
C46 C45 H45A 110.2
O2 C45 H45B 110.2
C46 C45 H45B 110.2
H45A C45 H45B 108.5
C45 C46 C47 103.0(9)
C45 C46 H46A 111.2
C47 C46 H46A 111.2
C45 C46 H46B 111.2
C47 C46 H46B 111.2
H46A C46 H46B 109.1
C46 C47 C48 103.5(9)
C46 C47 H47A 111.1
C48 C47 H47A 111.1
C46 C47 H47B 111.1
C48 C47 H47B 111.1
H47A C47 H47B 109.0
O2 C48 C47 103.8(9)
O2 C48 H48A 111.0
C47 C48 H48A 111.0
O2 C48 H48B 111.0
C47 C48 H48B 111.0
H48A C48 H48B 109.0

loop_
_geom_bond_atom_site_label_1
_geom_bond_atom_site_label_2
_geom_bond_distance
Sr1 N2 2.542(7)
Sr1 O2 2.553(6)
Sr1 N1 2.570(7)
Sr1 O1 2.579(6)
Sr1 Se1 3.1726(10)
Sr1 Se2 3.2141(10)
Sr1 P2 3.449(2)
Sr1 P1 3.4586(19)
Se1 P1 2.149(2)
Se2 P2 2.153(2)
P1 N1 1.611(7)
P1 C9 1.829(9)
P1 C15 1.839(8)
P2 N2 1.607(7)
P2 C29 1.836(9)
P2 C35 1.838(8)
O1 C44 1.418(13)
O1 C41 1.450(10)
O2 C48 1.424(13)
O2 C45 1.446(12)
N1 C1 1.492(10)
N2 C21 1.492(10)
C1 C3 1.488(12)
C1 C2 1.550(12)
C1 H1 0.9800
C2 H2A 0.9600
C2 H2B 0.9600
C2 H2C 0.9600
C3 C8 1.383(14)
C3 C4 1.403(13)
C4 C5 1.396(15)
C4 H4 0.9300
C5 C6 1.374(19)
C5 H5 0.9300
C6 C7 1.361(18)
C6 H6 0.9300
C7 C8 1.384(15)
C7 H7 0.9300
C8 H8 0.9300
C9 C10 1.382(13)
C9 C14 1.404(12)
C10 C11 1.397(13)
C10 H10 0.9300
C11 C12 1.400(17)
C11 H11 0.9300
C12 C13 1.356(16)
C12 H12 0.9300
C13 C14 1.382(13)
C13 H13 0.9300
C14 H14 0.9300
C15 C16 1.386(12)
C15 C20 1.399(12)
C16 C17 1.382(13)
C16 H16 0.9300
C17 C18 1.398(15)
C17 H17 0.9300
C18 C19 1.372(15)
C18 H18 0.9300
C19 C20 1.396(13)
C19 H19 0.9300
C20 H20 0.9300
C21 C23 1.528(12)
C21 C22 1.545(11)
C21 H21 0.9800
C22 H22A 0.9600
C22 H22B 0.9600
C22 H22C 0.9600
C23 C24 1.362(13)
C23 C28 1.394(14)
C24 C25 1.391(15)
C24 H24 0.9300
C25 C26 1.361(19)
C25 H25 0.9300
C26 C27 1.378(18)
C26 H26 0.9300
C27 C28 1.392(16)
C27 H27 0.9300
C28 H28 0.9300
C29 C34 1.375(12)
C29 C30 1.396(12)
C30 C31 1.399(13)
C30 H30 0.9300
C31 C32 1.364(15)
C31 H31 0.9300
C32 C33 1.373(15)
C32 H32 0.9300
C33 C34 1.397(14)
C33 H33 0.9300
C34 H34 0.9300
C35 C36 1.374(12)
C35 C40 1.392(12)
C36 C37 1.367(12)
C36 H36 0.9300
C37 C38 1.362(14)
C37 H37 0.9300
C38 C39 1.391(15)
C38 H38 0.9300
C39 C40 1.396(13)
C39 H39 0.9300
C40 H40 0.9300
C41 C42 1.501(13)
C41 H41A 0.9700
C41 H41B 0.9700
C42 C43 1.465(17)
C42 H42A 0.9700
C42 H42B 0.9700
C43 C44 1.552(16)
C43 H43A 0.9700
C43 H43B 0.9700
C44 H44A 0.9700
C44 H44B 0.9700
C45 C46 1.478(15)
C45 H45A 0.9700
C45 H45B 0.9700
C46 C47 1.484(17)
C46 H46A 0.9700
C46 H46B 0.9700
C47 C48 1.487(16)
C47 H47A 0.9700
C47 H47B 0.9700
C48 H48A 0.9700
C48 H48B 0.9700

loop_
_geom_torsion_atom_site_label_1
_geom_torsion_atom_site_label_2
_geom_torsion_atom_site_label_3
_geom_torsion_atom_site_label_4
_geom_torsion
N2 Sr1 Se1 P1 -93.82(18)
O2 Sr1 Se1 P1 95.60(17)
N1 Sr1 Se1 P1 -0.63(19)
O1 Sr1 Se1 P1 172.08(16)
Se2 Sr1 Se1 P1 -173.56(14)
P2 Sr1 Se1 P1 -99.61(9)
N2 Sr1 Se2 P2 4.68(19)
O2 Sr1 Se2 P2 -176.34(17)
N1 Sr1 Se2 P2 -80.7(2)
O1 Sr1 Se2 P2 105.17(15)
Se1 Sr1 Se2 P2 91.01(15)
P1 Sr1 Se2 P2 -79.36(12)
Sr1 Se1 P1 N1 0.9(3)
Sr1 Se1 P1 C9 -121.5(3)
Sr1 Se1 P1 C15 124.9(3)
N2 Sr1 P1 N1 -75.5(4)
O2 Sr1 P1 N1 90.9(4)
O1 Sr1 P1 N1 172.5(4)
Se1 Sr1 P1 N1 -178.7(4)
Se2 Sr1 P1 N1 -2.4(4)
P2 Sr1 P1 N1 -56.9(4)
N2 Sr1 P1 C9 -159.6(4)
O2 Sr1 P1 C9 6.9(4)
N1 Sr1 P1 C9 -84.1(5)
O1 Sr1 P1 C9 88.5(4)
Se1 Sr1 P1 C9 97.2(3)
Se2 Sr1 P1 C9 -86.5(4)
P2 Sr1 P1 C9 -141.0(3)
N2 Sr1 P1 C15 7.0(4)
O2 Sr1 P1 C15 173.5(4)
N1 Sr1 P1 C15 82.5(5)
O1 Sr1 P1 C15 -105.0(4)
Se1 Sr1 P1 C15 -96.2(4)
Se2 Sr1 P1 C15 80.1(4)
P2 Sr1 P1 C15 25.6(4)
N2 Sr1 P1 Se1 103.18(18)
O2 Sr1 P1 Se1 -90.34(17)
N1 Sr1 P1 Se1 178.7(4)
O1 Sr1 P1 Se1 -8.76(17)
Se2 Sr1 P1 Se1 176.32(8)
P2 Sr1 P1 Se1 121.81(7)
Sr1 Se2 P2 N2 -7.0(3)
Sr1 Se2 P2 C29 116.2(3)
Sr1 Se2 P2 C35 -132.8(3)
O2 Sr1 P2 N2 174.6(4)
N1 Sr1 P2 N2 -66.8(4)
O1 Sr1 P2 N2 94.3(4)
Se1 Sr1 P2 N2 12.1(4)
Se2 Sr1 P2 N2 170.4(4)
P1 Sr1 P2 N2 -42.7(4)
N2 Sr1 P2 C29 92.5(5)
O2 Sr1 P2 C29 -92.9(4)
N1 Sr1 P2 C29 25.7(4)
O1 Sr1 P2 C29 -173.1(4)
Se1 Sr1 P2 C29 104.6(3)
Se2 Sr1 P2 C29 -97.1(3)
P1 Sr1 P2 C29 49.8(3)
N2 Sr1 P2 C35 -74.6(5)
O2 Sr1 P2 C35 100.0(4)
N1 Sr1 P2 C35 -141.4(4)
O1 Sr1 P2 C35 19.8(4)
Se1 Sr1 P2 C35 -62.5(4)
Se2 Sr1 P2 C35 95.8(4)
P1 Sr1 P2 C35 -117.3(4)
N2 Sr1 P2 Se2 -170.4(4)
O2 Sr1 P2 Se2 4.2(2)
N1 Sr1 P2 Se2 122.79(18)
O1 Sr1 P2 Se2 -76.07(16)
Se1 Sr1 P2 Se2 -158.33(5)
P1 Sr1 P2 Se2 146.88(7)
N2 Sr1 O1 C44 -144.3(11)
O2 Sr1 O1 C44 70.2(11)
N1 Sr1 O1 C44 -19.2(12)
Se1 Sr1 O1 C44 -30.0(11)
Se2 Sr1 O1 C44 153.3(11)
P2 Sr1 O1 C44 -170.4(11)
P1 Sr1 O1 C44 -24.6(11)
N2 Sr1 O1 C41 46.8(7)
O2 Sr1 O1 C41 -98.6(7)
N1 Sr1 O1 C41 171.9(7)
Se1 Sr1 O1 C41 161.1(7)
Se2 Sr1 O1 C41 -15.6(7)
P2 Sr1 O1 C41 20.7(7)
P1 Sr1 O1 C41 166.5(7)
N2 Sr1 O2 C48 124.7(7)
N1 Sr1 O2 C48 -6.2(8)
O1 Sr1 O2 C48 -148.4(7)
Se1 Sr1 O2 C48 -70.5(7)
Se2 Sr1 O2 C48 123.1(7)
P2 Sr1 O2 C48 120.5(7)
P1 Sr1 O2 C48 -32.6(7)
N2 Sr1 O2 C45 -41.0(10)
N1 Sr1 O2 C45 -172.0(9)
O1 Sr1 O2 C45 45.8(9)
Se1 Sr1 O2 C45 123.7(9)
Se2 Sr1 O2 C45 -42.6(9)
P2 Sr1 O2 C45 -45.2(9)
P1 Sr1 O2 C45 161.7(9)
C9 P1 N1 C1 -58.2(7)
C15 P1 N1 C1 57.1(7)
Se1 P1 N1 C1 179.9(5)
Sr1 P1 N1 C1 -178.8(8)
C9 P1 N1 Sr1 120.7(4)
C15 P1 N1 Sr1 -124.1(4)
Se1 P1 N1 Sr1 -1.2(4)
N2 Sr1 N1 C1 -68.8(7)
O2 Sr1 N1 C1 85.2(7)
O1 Sr1 N1 C1 167.6(6)
Se1 Sr1 N1 C1 179.5(7)
Se2 Sr1 N1 C1 -2.6(8)
P2 Sr1 N1 C1 -44.4(7)
P1 Sr1 N1 C1 178.6(10)
N2 Sr1 N1 P1 112.5(4)
O2 Sr1 N1 P1 -93.4(4)
O1 Sr1 N1 P1 -11.0(6)
Se1 Sr1 N1 P1 0.9(3)
Se2 Sr1 N1 P1 178.7(2)
P2 Sr1 N1 P1 136.9(3)
C29 P2 N2 C21 75.9(7)
C35 P2 N2 C21 -39.5(7)
Se2 P2 N2 C21 -164.2(5)
Sr1 P2 N2 C21 -173.4(8)
C29 P2 N2 Sr1 -110.7(4)
C35 P2 N2 Sr1 133.8(4)
Se2 P2 N2 Sr1 9.2(4)
O2 Sr1 N2 C21 164.0(6)
N1 Sr1 N2 C21 -66.1(7)
O1 Sr1 N2 C21 83.3(7)
Se1 Sr1 N2 C21 0.8(7)
Se2 Sr1 N2 C21 165.8(7)
P2 Sr1 N2 C21 172.4(9)
P1 Sr1 N2 C21 -40.2(7)
O2 Sr1 N2 P2 -8.3(6)
N1 Sr1 N2 P2 121.5(3)
O1 Sr1 N2 P2 -89.1(4)
Se1 Sr1 N2 P2 -171.6(3)
Se2 Sr1 N2 P2 -6.5(3)
P1 Sr1 N2 P2 147.5(3)
P1 N1 C1 C3 138.7(7)
Sr1 N1 C1 C3 -39.9(10)
P1 N1 C1 C2 -96.8(8)
Sr1 N1 C1 C2 84.6(8)
N1 C1 C3 C8 -116.0(9)
C2 C1 C3 C8 121.1(9)
N1 C1 C3 C4 60.7(10)
C2 C1 C3 C4 -62.2(10)
C8 C3 C4 C5 -1.0(13)
C1 C3 C4 C5 -177.8(8)
C3 C4 C5 C6 1.4(15)
C4 C5 C6 C7 -1.1(17)
C5 C6 C7 C8 0.5(17)
C4 C3 C8 C7 0.3(14)
C1 C3 C8 C7 177.1(9)
C6 C7 C8 C3 -0.1(17)
N1 P1 C9 C10 -20.6(8)
C15 P1 C9 C10 -141.6(7)
Se1 P1 C9 C10 100.1(7)
Sr1 P1 C9 C10 27.8(8)
N1 P1 C9 C14 161.3(7)
C15 P1 C9 C14 40.3(8)
Se1 P1 C9 C14 -78.0(8)
Sr1 P1 C9 C14 -150.3(6)
C14 C9 C10 C11 -0.3(14)
P1 C9 C10 C11 -178.4(8)
C9 C10 C11 C12 -1.0(15)
C10 C11 C12 C13 0.9(16)
C11 C12 C13 C14 0.5(17)
C12 C13 C14 C9 -1.8(15)
C10 C9 C14 C13 1.7(14)
P1 C9 C14 C13 179.7(7)
N1 P1 C15 C16 92.0(8)
C9 P1 C15 C16 -147.8(7)
Se1 P1 C15 C16 -29.6(8)
Sr1 P1 C15 C16 43.3(9)
N1 P1 C15 C20 -80.0(8)
C9 P1 C15 C20 40.1(8)
Se1 P1 C15 C20 158.4(6)
Sr1 P1 C15 C20 -128.8(6)
C20 C15 C16 C17 0.0(13)
P1 C15 C16 C17 -172.2(7)
C15 C16 C17 C18 2.0(14)
C16 C17 C18 C19 -2.7(16)
C17 C18 C19 C20 1.5(16)
C18 C19 C20 C15 0.5(15)
C16 C15 C20 C19 -1.2(14)
P1 C15 C20 C19 171.0(7)
P2 N2 C21 C23 85.5(8)
Sr1 N2 C21 C23 -86.3(8)
P2 N2 C21 C22 -153.5(7)
Sr1 N2 C21 C22 34.6(10)
N2 C21 C23 C24 -131.9(9)
C22 C21 C23 C24 108.0(10)
N2 C21 C23 C28 47.9(11)
C22 C21 C23 C28 -72.2(11)
C28 C23 C24 C25 -0.9(16)
C21 C23 C24 C25 178.9(10)
C23 C24 C25 C26 -0.9(18)
C24 C25 C26 C27 2.0(18)
C25 C26 C27 C28 -1.2(19)
C26 C27 C28 C23 -0.7(18)
C24 C23 C28 C27 1.7(15)
C21 C23 C28 C27 -178.1(10)
N2 P2 C29 C34 6.1(9)
C35 P2 C29 C34 128.4(8)
Se2 P2 C29 C34 -114.1(7)
Sr1 P2 C29 C34 -42.6(8)
N2 P2 C29 C30 -175.5(6)
C35 P2 C29 C30 -53.2(8)
Se2 P2 C29 C30 64.3(7)
Sr1 P2 C29 C30 135.8(6)
C34 C29 C30 C31 1.3(13)
P2 C29 C30 C31 -177.2(7)
C29 C30 C31 C32 0.2(14)
C30 C31 C32 C33 -0.9(16)
C31 C32 C33 C34 0.1(17)
C30 C29 C34 C33 -2.0(14)
P2 C29 C34 C33 176.5(7)
C32 C33 C34 C29 1.3(15)
N2 P2 C35 C36 88.8(8)
C29 P2 C35 C36 -33.3(8)
Se2 P2 C35 C36 -148.2(6)
Sr1 P2 C35 C36 135.4(6)
N2 P2 C35 C40 -84.4(8)
C29 P2 C35 C40 153.5(8)
Se2 P2 C35 C40 38.5(8)
Sr1 P2 C35 C40 -37.8(9)
C40 C35 C36 C37 -0.7(14)
P2 C35 C36 C37 -173.9(8)
C35 C36 C37 C38 0.7(15)
C36 C37 C38 C39 0.2(16)
C37 C38 C39 C40 -1.2(16)
C36 C35 C40 C39 -0.3(14)
P2 C35 C40 C39 173.0(8)
C38 C39 C40 C35 1.2(16)
C44 O1 C41 C42 11.1(13)
Sr1 O1 C41 C42 -178.8(7)
O1 C41 C42 C43 -32.3(13)
C41 C42 C43 C44 38.3(15)
C41 O1 C44 C43 12.8(17)
Sr1 O1 C44 C43 -157.7(9)
C42 C43 C44 O1 -31.8(17)
C48 O2 C45 C46 -4.4(13)
Sr1 O2 C45 C46 162.8(7)
O2 C45 C46 C47 -18.9(13)
C45 C46 C47 C48 34.2(13)
C45 O2 C48 C47 25.9(12)
Sr1 O2 C48 C47 -142.6(8)
C46 C47 C48 O2 -37.4(13)
